data_4306325
loop_
_publ_author_name
'Cai-Feng Wang'
'Jing Lin Zuo'
'Jie-Wen Ying'
'Tong Ren'
'Xiao-Zeng You'

_publ_section_title
;
Novel Heterometallic Fe-Ru2-Fe Arrays via "Complex of Complexes"
Approach
;
_journal_name_full 'Inorganic Chemistry'
_journal_page_first 9716
_journal_page_last 9722
_journal_paper_doi 10.1021/ic8011684
_journal_volume 47
_journal_year 2008
_chemical_formula_moiety 'C62 H68 B2 Fe2 N26 Ru2, 3(C2 H3 N), 6(H2 O)'
_chemical_formula_sum 'C68 H89 B2 Fe2 N29 O6 Ru2'
_chemical_formula_weight 1744.14
_chemical_name_systematic
; 
 ? 
;
_space_group_IT_number 15
_symmetry_cell_setting monoclinic
_symmetry_space_group_name_Hall '-C 2yc'
_symmetry_space_group_name_H-M 'C 1 2/c 1'
_atom_sites_solution_hydrogens geom
_atom_sites_solution_primary direct
_atom_sites_solution_secondary difmap
_audit_creation_method SHELXL-97
_cell_angle_alpha 90.00
_cell_angle_beta 100.331(4)
_cell_angle_gamma 90.00
_cell_formula_units_Z 4
_cell_length_a 35.403(9)
_cell_length_b 19.887(5)
_cell_length_c 13.048(3)
_cell_measurement_reflns_used 942
_cell_measurement_temperature 291(2)
_cell_measurement_theta_max 24.64
_cell_measurement_theta_min 2.35
_cell_volume 9038(4)
_computing_cell_refinement SMART
_computing_data_collection 'SMART (Bruker, 2000)'
_computing_data_reduction 'SAINT (Bruker, 2000)'
_computing_molecular_graphics SHELXTL
_computing_publication_material SHELXTL
_computing_structure_refinement SHELXTL
_computing_structure_solution 'SHELXTL (Bruker, 2000)'
_diffrn_ambient_temperature 291(2)
_diffrn_measured_fraction_theta_full 0.967
_diffrn_measured_fraction_theta_max 0.967
_diffrn_measurement_device_type 'Bruker Smart Apex CCD'
_diffrn_measurement_method 'phi and omega scans'
_diffrn_radiation_monochromator graphite
_diffrn_radiation_source 'sealed tube'
_diffrn_radiation_type MoK\a
_diffrn_radiation_wavelength 0.71073
_diffrn_reflns_av_R_equivalents 0.0368
_diffrn_reflns_av_sigmaI/netI 0.0479
_diffrn_reflns_limit_h_max 37
_diffrn_reflns_limit_h_min -36
_diffrn_reflns_limit_k_max 16
_diffrn_reflns_limit_k_min -24
_diffrn_reflns_limit_l_max 16
_diffrn_reflns_limit_l_min -16
_diffrn_reflns_number 23477
_diffrn_reflns_theta_full 26.00
_diffrn_reflns_theta_max 26.00
_diffrn_reflns_theta_min 1.89
_exptl_absorpt_coefficient_mu 0.703
_exptl_absorpt_correction_T_max 0.87
_exptl_absorpt_correction_T_min 0.84
_exptl_absorpt_correction_type multi-scan
_exptl_absorpt_process_details 'SADABS; bruker, 2000'
_exptl_crystal_colour 'dark green'
_exptl_crystal_density_diffrn 1.282
_exptl_crystal_density_method 'not measured'
_exptl_crystal_description plate
_exptl_crystal_F_000 3592
_exptl_crystal_size_max 0.25
_exptl_crystal_size_mid 0.23
_exptl_crystal_size_min 0.21
_refine_diff_density_max 0.245
_refine_diff_density_min -0.805
_refine_diff_density_rms 0.062
_refine_ls_extinction_method none
_refine_ls_goodness_of_fit_ref 1.076
_refine_ls_hydrogen_treatment constr
_refine_ls_matrix_type full
_refine_ls_number_parameters 503
_refine_ls_number_reflns 8594
_refine_ls_number_restraints 0
_refine_ls_restrained_S_all 1.076
_refine_ls_R_factor_all 0.0656
_refine_ls_R_factor_gt 0.0452
_refine_ls_shift/su_max 0.000
_refine_ls_shift/su_mean 0.000
_refine_ls_structure_factor_coef Fsqd
_refine_ls_weighting_details 'calc w=1/[\s^2^(Fo^2^)+(0.0484P)^2^] where P=(Fo^2^+2Fc^2^)/3'
_refine_ls_weighting_scheme calc
_refine_ls_wR_factor_gt 0.0971
_refine_ls_wR_factor_ref 0.1009
_reflns_number_gt 6150
_reflns_number_total 8594
_reflns_threshold_expression >2sigma(I)
_cod_data_source_file ic8011684_si_001_2.cif
_cod_data_source_block compd02
_cod_depositor_comments
;
The following automatic conversions were performed:
'_symmetry_cell_setting' value 'Monoclinic' changed to 'monoclinic'
according to '/home/saulius/struct/CIF-dictionaries/cif_core.dic'
dictionary named 'cif_core.dic' version 2.4.1 from 2010-06-29.

Automatic conversion script
Id: cif_fix_enum 1527 2010-12-29 10:47:43Z saulius 
;
_cod_original_sg_symbol_H-M 'C 1 2/c 1 '
_cod_database_code 4306325

loop_
_symmetry_equiv_pos_as_xyz
'x, y, z'
'-x, y, -z+1/2'
'x+1/2, y+1/2, z'
'-x+1/2, y+1/2, -z+1/2'
'-x, -y, -z'
'x, -y, z-1/2'
'-x+1/2, -y+1/2, -z'
'x+1/2, -y+1/2, z-1/2'

loop_
_atom_site_label
_atom_site_type_symbol
_atom_site_fract_x
_atom_site_fract_y
_atom_site_fract_z
_atom_site_U_iso_or_equiv
_atom_site_adp_type
_atom_site_occupancy
_atom_site_symmetry_multiplicity
_atom_site_calc_flag
_atom_site_refinement_flags
_atom_site_disorder_assembly
_atom_site_disorder_group
B1 B 0.18390(9) 0.38401(17) -0.0610(3) 0.0393(8) Uani 1 1 d . . .
C1 C 0.08470(8) 0.34349(16) -0.1727(2) 0.0406(7) Uani 1 1 d . . .
H1 H 0.0630 0.3165 -0.1786 0.049 Uiso 1 1 calc R . .
C2 C 0.08762(9) 0.40144(16) -0.2295(2) 0.0430(7) Uani 1 1 d . . .
H2 H 0.0687 0.4197 -0.2807 0.052 Uiso 1 1 calc R . .
C3 C 0.12262(9) 0.42599(15) -0.1967(2) 0.0422(7) Uani 1 1 d . . .
H3 H 0.1324 0.4652 -0.2206 0.051 Uiso 1 1 calc R . .
C4 C 0.20578(8) 0.21031(15) -0.1066(2) 0.0382(7) Uani 1 1 d . . .
H4 H 0.2000 0.1647 -0.1061 0.046 Uiso 1 1 calc R . .
C5 C 0.23710(9) 0.23731(15) -0.1395(3) 0.0443(7) Uani 1 1 d . . .
H5 H 0.2567 0.2143 -0.1635 0.053 Uiso 1 1 calc R . .
C6 C 0.23346(8) 0.30497(15) -0.1296(2) 0.0394(7) Uani 1 1 d . . .
H6 H 0.2505 0.3370 -0.1465 0.047 Uiso 1 1 calc R . .
C7 C 0.16603(8) 0.32894(16) 0.1917(2) 0.0421(7) Uani 1 1 d . . .
H7 H 0.1560 0.2988 0.2343 0.050 Uiso 1 1 calc R . .
C8 C 0.18688(8) 0.38651(16) 0.2248(2) 0.0425(7) Uani 1 1 d . . .
H8 H 0.1938 0.4018 0.2930 0.051 Uiso 1 1 calc R . .
C9 C 0.19523(9) 0.41640(16) 0.1365(2) 0.0441(7) Uani 1 1 d . . .
H9 H 0.2085 0.4566 0.1343 0.053 Uiso 1 1 calc R . .
C10 C 0.15615(9) 0.18392(16) 0.0756(3) 0.0462(7) Uani 1 1 d . . .
C11 C 0.11242(9) 0.19521(15) -0.1154(3) 0.0430(7) Uani 1 1 d . . .
C12 C 0.09303(10) 0.25480(16) 0.0481(3) 0.0444(7) Uani 1 1 d . . .
C13 C -0.01019(9) 0.31235(16) -0.0147(2) 0.0408(7) Uani 1 1 d . . .
H13A H -0.0309 0.3391 -0.0510 0.061 Uiso 1 1 d R . .
H13B H -0.0120 0.2675 -0.0424 0.061 Uiso 1 1 d R . .
H13C H 0.0138 0.3319 -0.0233 0.061 Uiso 1 1 d R . .
C14 C -0.03931(8) 0.34674(15) 0.1330(2) 0.0405(7) Uani 1 1 d . . .
C15 C -0.06810(9) 0.38059(15) 0.2786(2) 0.0426(7) Uani 1 1 d . . .
H15A H -0.0637 0.4254 0.2563 0.064 Uiso 1 1 d R . .
H15B H -0.0600 0.3773 0.3527 0.064 Uiso 1 1 d R . .
H15C H -0.0950 0.3703 0.2607 0.064 Uiso 1 1 d R . .
C16 C -0.05955(9) 0.40346(16) 0.0717(3) 0.0437(7) Uani 1 1 d . . .
C17 C -0.04048(9) 0.46284(15) 0.0614(2) 0.0390(7) Uani 1 1 d . . .
H17 H -0.0146 0.4667 0.0905 0.047 Uiso 1 1 calc R . .
C18 C -0.05957(9) 0.51717(16) 0.0079(2) 0.0432(7) Uani 1 1 d . . .
H18 H -0.0465 0.5570 0.0004 0.052 Uiso 1 1 calc R . .
C19 C -0.09823(9) 0.51113(16) -0.0340(2) 0.0439(7) Uani 1 1 d . . .
H19 H -0.1112 0.5473 -0.0692 0.053 Uiso 1 1 calc R . .
C20 C -0.11766(9) 0.45208(15) -0.0240(2) 0.0421(7) Uani 1 1 d . . .
H20 H -0.1436 0.4486 -0.0526 0.051 Uiso 1 1 calc R . .
C21 C -0.09852(8) 0.39756(14) 0.0287(2) 0.0366(6) Uani 1 1 d . . .
H21 H -0.1115 0.3576 0.0352 0.044 Uiso 1 1 calc R . .
C22 C 0.09667(8) 0.18234(14) 0.3047(2) 0.0362(6) Uani 1 1 d . . .
H22A H 0.1085 0.1602 0.3676 0.054 Uiso 1 1 calc R . .
H22B H 0.1075 0.2264 0.3020 0.054 Uiso 1 1 calc R . .
H22C H 0.1011 0.1566 0.2457 0.054 Uiso 1 1 calc R . .
C23 C 0.03868(9) 0.15287(15) 0.3703(2) 0.0406(7) Uani 1 1 d . . .
C24 C -0.01832(8) 0.12201(14) 0.4341(2) 0.0356(6) Uani 1 1 d . . .
H24A H -0.0054 0.0795 0.4434 0.053 Uiso 1 1 d R . .
H24B H -0.0437 0.1157 0.3950 0.053 Uiso 1 1 d R . .
H24C H -0.0199 0.1408 0.5010 0.053 Uiso 1 1 d R . .
C25 C 0.05986(9) 0.09932(14) 0.4356(2) 0.0414(7) Uani 1 1 d . . .
C26 C 0.06734(8) 0.03853(14) 0.3916(2) 0.0368(6) Uani 1 1 d . . .
H26 H 0.0595 0.0314 0.3206 0.044 Uiso 1 1 calc R . .
C27 C 0.08639(9) -0.01128(15) 0.4533(2) 0.0416(7) Uani 1 1 d . . .
H27 H 0.0922 -0.0516 0.4236 0.050 Uiso 1 1 calc R . .
C28 C 0.09719(9) -0.00135(16) 0.5614(3) 0.0430(7) Uani 1 1 d . . .
H28 H 0.1092 -0.0356 0.6036 0.052 Uiso 1 1 calc R . .
C29 C 0.08997(8) 0.05828(15) 0.6034(2) 0.0415(7) Uani 1 1 d . . .
H29 H 0.0975 0.0651 0.6747 0.050 Uiso 1 1 calc R . .
C30 C 0.07168(8) 0.10905(14) 0.5423(2) 0.0374(6) Uani 1 1 d . . .
H30 H 0.0672 0.1500 0.5723 0.045 Uiso 1 1 calc R . .
C31 C 0.20832(9) 0.44756(15) -0.0864(3) 0.0467(8) Uani 1 1 d . . .
H31A H 0.1980 0.4873 -0.0599 0.070 Uiso 1 1 d R . .
H31B H 0.2066 0.4516 -0.1604 0.070 Uiso 1 1 d R . .
H31C H 0.2347 0.4423 -0.0540 0.070 Uiso 1 1 d R . .
C32 C 1.0000 0.1133(2) 0.7500 0.0457(10) Uani 1 2 d S . .
H32A H 1.0242 0.0972 0.7870 0.069 Uiso 0.50 1 d PR . .
H32B H 0.9961 0.0972 0.6795 0.069 Uiso 0.50 1 d PR . .
H32C H 0.9797 0.0972 0.7835 0.069 Uiso 0.50 1 d PR . .
C33 C 1.0000 0.1877(2) 0.7500 0.0435(10) Uani 1 2 d S . .
C34 C 0.85079(10) 0.25664(16) 0.8505(3) 0.0506(8) Uani 1 1 d . . .
H34A H 0.8371 0.2902 0.8056 0.076 Uiso 1 1 d R . .
H34B H 0.8444 0.2128 0.8215 0.076 Uiso 1 1 d R . .
H34C H 0.8779 0.2641 0.8569 0.076 Uiso 1 1 d R . .
C35 C 0.83959(11) 0.26128(17) 0.9573(3) 0.0560(10) Uani 1 1 d . . .
Fe1 Fe 0.137622(12) 0.25806(2) -0.01424(3) 0.03627(11) Uani 1 1 d . . .
N1 N 0.11784(7) 0.33233(12) -0.10820(19) 0.0399(6) Uani 1 1 d . . .
N2 N 0.14182(7) 0.38424(12) -0.12226(19) 0.0406(6) Uani 1 1 d . . .
N3 N 0.18474(7) 0.25921(12) -0.07522(18) 0.0353(5) Uani 1 1 d . . .
N4 N 0.20195(7) 0.31818(13) -0.0921(2) 0.0423(6) Uani 1 1 d . . .
N5 N 0.16274(7) 0.32408(12) 0.08912(19) 0.0381(6) Uani 1 1 d . . .
N6 N 0.18134(7) 0.37875(12) 0.05543(19) 0.0381(6) Uani 1 1 d . . .
N7 N 0.16828(7) 0.14131(13) 0.13083(19) 0.0397(6) Uani 1 1 d . . .
N8 N 0.09789(7) 0.15932(12) -0.1779(2) 0.0416(6) Uani 1 1 d . . .
N9 N 0.06839(8) 0.25289(12) 0.0926(2) 0.0409(6) Uani 1 1 d . . .
N10 N -0.01302(7) 0.30986(12) 0.09658(19) 0.0372(5) Uani 1 1 d . . .
N11 N -0.04599(7) 0.33339(11) 0.22578(19) 0.0370(5) Uani 1 1 d . . .
N12 N 0.05506(6) 0.18811(11) 0.30270(19) 0.0348(5) Uani 1 1 d . . .
N13 N 0.00260(7) 0.16768(12) 0.37663(19) 0.0385(6) Uani 1 1 d . . .
N14 N 1.0000 0.2465(2) 0.7500 0.0554(10) Uani 1 2 d S . .
N15 N 0.83045(9) 0.26631(15) 1.0404(3) 0.0548(7) Uani 1 1 d . . .
O1 O 0.20295(6) 0.93724(11) 0.18287(17) 0.0496(6) Uani 1 1 d . . .
H1A H 0.2091 0.9357 0.2489 0.060 Uiso 1 1 d R . .
H1C H 0.1850 0.9658 0.1658 0.060 Uiso 1 1 d R . .
O2 O 0.20217(7) 0.58023(12) 0.12449(17) 0.0575(6) Uani 1 1 d . . .
H2D H 0.2214 0.6052 0.1213 0.069 Uiso 1 1 d R . .
H2A H 0.1950 0.5862 0.1826 0.069 Uiso 1 1 d R . .
O3 O 0.26973(14) 0.6687(2) 0.1139(3) 0.0532(11) Uani 0.50 1 d P . .
H3A H 0.2893 0.6476 0.1019 0.064 Uiso 0.50 1 d PR . .
H3B H 0.2622 0.6963 0.0646 0.064 Uiso 0.50 1 d PR . .
O4 O 0.18160(13) 0.0101(2) 0.3341(3) 0.0511(11) Uani 0.50 1 d P . .
H4D H 0.1870 0.0504 0.3206 0.061 Uiso 0.50 1 d PR . .
H4B H 0.1695 0.0098 0.3847 0.061 Uiso 0.50 1 d PR . .
Ru1 Ru 0.022564(6) 0.249357(11) 0.196892(19) 0.03464(8) Uani 1 1 d . . .

loop_
_atom_site_aniso_label
_atom_site_aniso_U_11
_atom_site_aniso_U_22
_atom_site_aniso_U_33
_atom_site_aniso_U_23
_atom_site_aniso_U_13
_atom_site_aniso_U_12
B1 0.0297(17) 0.0392(17) 0.053(2) 0.0138(15) 0.0178(15) -0.0068(13)
C1 0.0320(16) 0.0487(17) 0.0431(17) -0.0022(14) 0.0119(13) 0.0020(13)
C2 0.0344(17) 0.0522(18) 0.0425(17) 0.0156(14) 0.0074(13) 0.0150(13)
C3 0.0492(19) 0.0376(16) 0.0414(16) 0.0123(13) 0.0128(14) -0.0006(13)
C4 0.0399(18) 0.0391(16) 0.0380(16) 0.0090(13) 0.0140(13) 0.0077(12)
C5 0.0469(19) 0.0445(17) 0.0447(17) 0.0147(14) 0.0170(14) 0.0142(14)
C6 0.0327(16) 0.0450(17) 0.0445(17) 0.0116(13) 0.0176(13) -0.0034(12)
C7 0.0342(16) 0.0507(18) 0.0419(17) -0.0150(14) 0.0083(12) 0.0026(13)
C8 0.0390(17) 0.0505(18) 0.0388(16) -0.0120(14) 0.0095(13) -0.0127(13)
C9 0.0397(18) 0.0454(18) 0.0491(18) -0.0005(14) 0.0129(14) -0.0052(13)
C10 0.0421(18) 0.0406(17) 0.057(2) 0.0048(15) 0.0108(15) 0.0070(14)
C11 0.0439(18) 0.0347(15) 0.0527(19) -0.0042(14) 0.0143(14) -0.0025(13)
C12 0.0451(19) 0.0515(19) 0.0393(16) 0.0020(14) 0.0150(14) -0.0018(14)
C13 0.0404(17) 0.0446(17) 0.0396(16) 0.0015(13) 0.0129(13) 0.0041(13)
C14 0.0381(17) 0.0395(16) 0.0465(18) -0.0040(13) 0.0149(13) -0.0014(12)
C15 0.0512(19) 0.0415(17) 0.0379(16) 0.0002(13) 0.0157(14) 0.0103(13)
C16 0.0396(18) 0.0419(17) 0.0506(18) -0.0038(14) 0.0110(14) 0.0028(13)
C17 0.0376(16) 0.0410(16) 0.0417(16) 0.0187(13) 0.0158(13) 0.0039(12)
C18 0.0354(16) 0.0505(18) 0.0465(17) 0.0227(14) 0.0150(13) 0.0131(13)
C19 0.0468(19) 0.0502(18) 0.0363(17) 0.0090(14) 0.0115(13) 0.0191(14)
C20 0.0338(17) 0.0472(17) 0.0438(17) 0.0120(14) 0.0026(13) 0.0135(13)
C21 0.0338(17) 0.0354(15) 0.0405(16) 0.0014(12) 0.0067(12) 0.0006(11)
C22 0.0321(15) 0.0385(15) 0.0404(16) 0.0091(12) 0.0129(12) 0.0032(11)
C23 0.0390(18) 0.0349(15) 0.0492(18) 0.0041(13) 0.0111(13) -0.0056(12)
C24 0.0384(16) 0.0334(15) 0.0379(15) 0.0110(12) 0.0146(12) 0.0039(12)
C25 0.0458(19) 0.0329(15) 0.0464(18) 0.0001(13) 0.0110(14) 0.0021(12)
C26 0.0400(16) 0.0328(15) 0.0401(16) -0.0040(12) 0.0138(13) 0.0074(12)
C27 0.0445(18) 0.0362(16) 0.0457(17) -0.0075(13) 0.0120(14) 0.0030(12)
C28 0.0361(17) 0.0493(18) 0.0475(17) 0.0093(14) 0.0178(13) 0.0124(13)
C29 0.0354(16) 0.0468(17) 0.0411(16) 0.0098(13) 0.0034(12) 0.0087(13)
C30 0.0456(18) 0.0370(15) 0.0340(15) 0.0037(12) 0.0188(12) 0.0149(12)
C31 0.0487(19) 0.0421(16) 0.0512(18) 0.0143(14) 0.0140(14) -0.0207(14)
C32 0.046(3) 0.049(3) 0.046(3) 0.000 0.018(2) 0.000
C33 0.042(3) 0.056(3) 0.033(2) 0.000 0.0084(18) 0.000
C34 0.053(2) 0.0482(18) 0.0518(19) -0.0153(15) 0.0109(15) 0.0143(15)
C35 0.057(2) 0.0466(19) 0.054(2) 0.0110(16) -0.0182(17) -0.0170(15)
Fe1 0.0348(2) 0.0340(2) 0.0426(2) 0.00041(17) 0.01379(18) -0.00108(17)
N1 0.0415(14) 0.0367(13) 0.0418(14) -0.0019(11) 0.0085(11) -0.0092(11)
N2 0.0458(15) 0.0368(13) 0.0404(14) 0.0046(11) 0.0110(11) -0.0018(11)
N3 0.0419(14) 0.0403(13) 0.0256(11) -0.0104(9) 0.0110(10) 0.0035(10)
N4 0.0384(15) 0.0464(15) 0.0447(15) -0.0017(11) 0.0146(11) -0.0016(11)
N5 0.0311(13) 0.0448(14) 0.0414(14) -0.0021(11) 0.0149(10) -0.0021(10)
N6 0.0410(14) 0.0360(13) 0.0400(14) 0.0019(11) 0.0149(11) -0.0048(10)
N7 0.0358(14) 0.0477(15) 0.0367(13) 0.0090(12) 0.0096(10) 0.0058(11)
N8 0.0480(15) 0.0404(14) 0.0394(14) -0.0066(12) 0.0159(11) -0.0108(12)
N9 0.0354(14) 0.0458(15) 0.0455(15) -0.0047(11) 0.0175(11) -0.0056(11)
N10 0.0370(14) 0.0369(13) 0.0394(13) 0.0008(11) 0.0115(10) -0.0004(10)
N11 0.0370(13) 0.0296(12) 0.0451(14) 0.0015(11) 0.0094(10) 0.0009(10)
N12 0.0277(12) 0.0348(12) 0.0447(14) 0.0001(10) 0.0137(10) 0.0033(9)
N13 0.0349(14) 0.0391(13) 0.0429(14) 0.0016(11) 0.0108(10) -0.0003(10)
N14 0.055(3) 0.048(2) 0.059(3) 0.000 0.000(2) 0.000
N15 0.0482(17) 0.0557(18) 0.0557(19) 0.0132(14) -0.0037(14) -0.0188(13)
O1 0.0473(13) 0.0545(13) 0.0494(13) 0.0164(10) 0.0151(10) -0.0114(10)
O2 0.0652(16) 0.0601(15) 0.0486(14) -0.0090(11) 0.0139(12) 0.0109(12)
O3 0.064(3) 0.048(3) 0.048(3) 0.004(2) 0.012(2) -0.011(2)
O4 0.055(3) 0.054(3) 0.046(2) 0.013(2) 0.012(2) 0.013(2)
Ru1 0.03090(14) 0.03413(13) 0.04087(14) -0.00045(10) 0.01181(9) 0.00011(9)

loop_
_atom_type_symbol
_atom_type_description
_atom_type_scat_dispersion_real
_atom_type_scat_dispersion_imag
_atom_type_scat_source
C C 0.0033 0.0016 'International Tables Vol C Tables 4.2.6.8 and 6.1.1.4'
H H 0.0000 0.0000 'International Tables Vol C Tables 4.2.6.8 and 6.1.1.4'
B B 0.0013 0.0007 'International Tables Vol C Tables 4.2.6.8 and 6.1.1.4'
N N 0.0061 0.0033 'International Tables Vol C Tables 4.2.6.8 and 6.1.1.4'
O O 0.0106 0.0060 'International Tables Vol C Tables 4.2.6.8 and 6.1.1.4'
Fe Fe 0.3463 0.8444 'International Tables Vol C Tables 4.2.6.8 and 6.1.1.4'
Ru Ru -1.2594 0.8363 'International Tables Vol C Tables 4.2.6.8 and 6.1.1.4'

loop_
_geom_angle_atom_site_label_1
_geom_angle_atom_site_label_2
_geom_angle_atom_site_label_3
_geom_angle
_geom_angle_site_symmetry_1
_geom_angle_site_symmetry_3
_geom_angle_publ_flag
N6 B1 N4 107.6(2) . . ?
N6 B1 N2 106.6(2) . . ?
N4 B1 N2 105.7(3) . . ?
N6 B1 C31 112.8(3) . . ?
N4 B1 C31 110.6(3) . . ?
N2 B1 C31 113.2(3) . . ?
N1 C1 C2 109.6(3) . . ?
N1 C1 H1 125.2 . . ?
C2 C1 H1 125.2 . . ?
C3 C2 C1 106.8(3) . . ?
C3 C2 H2 126.6 . . ?
C1 C2 H2 126.6 . . ?
C2 C3 N2 108.8(3) . . ?
C2 C3 H3 125.6 . . ?
N2 C3 H3 125.6 . . ?
N3 C4 C5 109.8(3) . . ?
N3 C4 H4 125.1 . . ?
C5 C4 H4 125.1 . . ?
C6 C5 C4 105.2(3) . . ?
C6 C5 H5 127.4 . . ?
C4 C5 H5 127.4 . . ?
N4 C6 C5 109.4(3) . . ?
N4 C6 H6 125.3 . . ?
C5 C6 H6 125.3 . . ?
N5 C7 C8 108.7(3) . . ?
N5 C7 H7 125.7 . . ?
C8 C7 H7 125.7 . . ?
C9 C8 C7 106.1(3) . . ?
C9 C8 H8 126.9 . . ?
C7 C8 H8 126.9 . . ?
N6 C9 C8 108.8(3) . . ?
N6 C9 H9 125.6 . . ?
C8 C9 H9 125.6 . . ?
N7 C10 Fe1 177.4(3) . . ?
N8 C11 Fe1 177.6(3) . . ?
N9 C12 Fe1 174.6(3) . . ?
N10 C13 H13A 108.9 . . ?
N10 C13 H13B 109.2 . . ?
H13A C13 H13B 109.5 . . ?
N10 C13 H13C 110.3 . . ?
H13A C13 H13C 109.5 . . ?
H13B C13 H13C 109.5 . . ?
N11 C14 N10 118.2(3) . . ?
N11 C14 C16 120.3(3) . . ?
N10 C14 C16 121.5(3) . . ?
N11 C15 H15A 108.7 . . ?
N11 C15 H15B 109.9 . . ?
H15A C15 H15B 109.5 . . ?
N11 C15 H15C 109.7 . . ?
H15A C15 H15C 109.5 . . ?
H15B C15 H15C 109.5 . . ?
C17 C16 C21 119.9(3) . . ?
C17 C16 C14 120.3(3) . . ?
C21 C16 C14 119.8(3) . . ?
C16 C17 C18 120.7(3) . . ?
C16 C17 H17 119.6 . . ?
C18 C17 H17 119.6 . . ?
C19 C18 C17 119.1(3) . . ?
C19 C18 H18 120.4 . . ?
C17 C18 H18 120.4 . . ?
C20 C19 C18 120.8(3) . . ?
C20 C19 H19 119.6 . . ?
C18 C19 H19 119.6 . . ?
C19 C20 C21 120.2(3) . . ?
C19 C20 H20 119.9 . . ?
C21 C20 H20 119.9 . . ?
C20 C21 C16 119.4(3) . . ?
C20 C21 H21 120.3 . . ?
C16 C21 H21 120.3 . . ?
N12 C22 H22A 109.5 . . ?
N12 C22 H22B 109.5 . . ?
H22A C22 H22B 109.5 . . ?
N12 C22 H22C 109.5 . . ?
H22A C22 H22C 109.5 . . ?
H22B C22 H22C 109.5 . . ?
N13 C23 N12 117.4(3) . . ?
N13 C23 C25 121.1(3) . . ?
N12 C23 C25 121.4(3) . . ?
N13 C24 H24A 109.7 . . ?
N13 C24 H24B 108.7 . . ?
H24A C24 H24B 109.5 . . ?
N13 C24 H24C 109.9 . . ?
H24A C24 H24C 109.5 . . ?
H24B C24 H24C 109.5 . . ?
C26 C25 C30 119.4(3) . . ?
C26 C25 C23 120.3(3) . . ?
C30 C25 C23 120.4(3) . . ?
C27 C26 C25 119.8(3) . . ?
C27 C26 H26 120.1 . . ?
C25 C26 H26 120.1 . . ?
C26 C27 C28 120.2(3) . . ?
C26 C27 H27 119.9 . . ?
C28 C27 H27 119.9 . . ?
C29 C28 C27 119.5(3) . . ?
C29 C28 H28 120.2 . . ?
C27 C28 H28 120.2 . . ?
C28 C29 C30 120.9(3) . . ?
C28 C29 H29 119.5 . . ?
C30 C29 H29 119.5 . . ?
C29 C30 C25 120.2(3) . . ?
C29 C30 H30 119.9 . . ?
C25 C30 H30 119.9 . . ?
B1 C31 H31A 108.7 . . ?
B1 C31 H31B 109.6 . . ?
H31A C31 H31B 109.5 . . ?
B1 C31 H31C 110.1 . . ?
H31A C31 H31C 109.5 . . ?
H31B C31 H31C 109.5 . . ?
C33 C32 H32A 109.5 . . ?
C33 C32 H32B 109.5 . . ?
H32A C32 H32B 109.5 . . ?
C33 C32 H32C 109.5 . . ?
H32A C32 H32C 109.5 . . ?
H32B C32 H32C 109.5 . . ?
N14 C33 C32 180.000(1) . . ?
C35 C34 H34A 109.4 . . ?
C35 C34 H34B 109.6 . . ?
H34A C34 H34B 109.5 . . ?
C35 C34 H34C 109.4 . . ?
H34A C34 H34C 109.5 . . ?
H34B C34 H34C 109.5 . . ?
N15 C35 C34 178.5(4) . . ?
C12 Fe1 C11 87.29(14) . . ?
C12 Fe1 C10 86.09(14) . . ?
C11 Fe1 C10 89.17(14) . . ?
C12 Fe1 N1 93.57(12) . . ?
C11 Fe1 N1 89.48(12) . . ?
C10 Fe1 N1 178.61(13) . . ?
C12 Fe1 N3 178.01(12) . . ?
C11 Fe1 N3 93.02(11) . . ?
C10 Fe1 N3 91.95(12) . . ?
N1 Fe1 N3 88.40(10) . . ?
C12 Fe1 N5 92.12(12) . . ?
C11 Fe1 N5 178.87(12) . . ?
C10 Fe1 N5 91.77(13) . . ?
N1 Fe1 N5 89.59(10) . . ?
N3 Fe1 N5 87.59(9) . . ?
C1 N1 N2 106.6(2) . . ?
C1 N1 Fe1 133.8(2) . . ?
N2 N1 Fe1 119.33(19) . . ?
C3 N2 N1 108.2(2) . . ?
C3 N2 B1 132.5(2) . . ?
N1 N2 B1 119.2(2) . . ?
C4 N3 N4 106.8(2) . . ?
C4 N3 Fe1 132.4(2) . . ?
N4 N3 Fe1 120.80(17) . . ?
C6 N4 N3 108.7(2) . . ?
C6 N4 B1 133.1(3) . . ?
N3 N4 B1 118.1(2) . . ?
C7 N5 N6 107.6(2) . . ?
C7 N5 Fe1 133.2(2) . . ?
N6 N5 Fe1 119.15(18) . . ?
C9 N6 N5 108.8(2) . . ?
C9 N6 B1 132.3(2) . . ?
N5 N6 B1 118.8(2) . . ?
C12 N9 Ru1 174.7(3) . . ?
C14 N10 C13 120.4(3) . . ?
C14 N10 Ru1 119.0(2) . . ?
C13 N10 Ru1 120.58(18) . . ?
C14 N11 C15 120.4(2) . . ?
C14 N11 Ru1 120.0(2) . 2 ?
C15 N11 Ru1 119.48(18) . 2 ?
C23 N12 C22 119.9(2) . . ?
C23 N12 Ru1 120.10(19) . . ?
C22 N12 Ru1 120.02(17) . . ?
C23 N13 C24 118.4(2) . . ?
C23 N13 Ru1 119.9(2) . 2 ?
C24 N13 Ru1 121.66(18) . 2 ?
H1A O1 H1C 109.5 . . ?
H2D O2 H2A 109.5 . . ?
H3A O3 H3B 109.5 . . ?
H4D O4 H4B 109.5 . . ?
N13 Ru1 N12 89.34(10) 2 . ?
N13 Ru1 N10 90.03(10) 2 . ?
N12 Ru1 N10 176.01(9) . . ?
N13 Ru1 N11 177.45(9) 2 2 ?
N12 Ru1 N11 91.40(10) . 2 ?
N10 Ru1 N11 89.06(9) . 2 ?
N13 Ru1 Ru1 89.50(7) 2 2 ?
N12 Ru1 Ru1 87.73(6) . 2 ?
N10 Ru1 Ru1 88.32(7) . 2 ?
N11 Ru1 Ru1 88.09(7) 2 2 ?
N13 Ru1 N9 92.39(9) 2 . ?
N12 Ru1 N9 92.67(9) . . ?
N10 Ru1 N9 91.29(10) . . ?
N11 Ru1 N9 90.02(9) 2 . ?
Ru1 Ru1 N9 178.08(6) 2 . ?

loop_
_geom_bond_atom_site_label_1
_geom_bond_atom_site_label_2
_geom_bond_distance
_geom_bond_site_symmetry_2
_geom_bond_publ_flag
B1 N6 1.541(4) . ?
B1 N4 1.543(4) . ?
B1 N2 1.559(4) . ?
B1 C31 1.599(4) . ?
C1 N1 1.334(4) . ?
C1 C2 1.384(4) . ?
C1 H1 0.9300 . ?
C2 C3 1.329(4) . ?
C2 H2 0.9300 . ?
C3 N2 1.363(4) . ?
C3 H3 0.9300 . ?
C4 N3 1.333(4) . ?
C4 C5 1.369(4) . ?
C4 H4 0.9300 . ?
C5 C6 1.360(4) . ?
C5 H5 0.9300 . ?
C6 N4 1.322(4) . ?
C6 H6 0.9300 . ?
C7 N5 1.326(4) . ?
C7 C8 1.388(4) . ?
C7 H7 0.9300 . ?
C8 C9 1.375(4) . ?
C8 H8 0.9300 . ?
C9 N6 1.317(4) . ?
C9 H9 0.9300 . ?
C10 N7 1.145(4) . ?
C10 Fe1 1.924(3) . ?
C11 N8 1.136(4) . ?
C11 Fe1 1.918(3) . ?
C12 N9 1.132(4) . ?
C12 Fe1 1.902(3) . ?
C13 N10 1.474(4) . ?
C13 H13A 0.9601 . ?
C13 H13B 0.9600 . ?
C13 H13C 0.9598 . ?
C14 N11 1.301(4) . ?
C14 N10 1.337(4) . ?
C14 C16 1.490(4) . ?
C15 N11 1.471(4) . ?
C15 H15A 0.9600 . ?
C15 H15B 0.9600 . ?
C15 H15C 0.9600 . ?
C16 C17 1.379(4) . ?
C16 C21 1.398(4) . ?
C17 C18 1.394(4) . ?
C17 H17 0.9300 . ?
C18 C19 1.385(4) . ?
C18 H18 0.9300 . ?
C19 C20 1.379(4) . ?
C19 H19 0.9300 . ?
C20 C21 1.393(4) . ?
C20 H20 0.9300 . ?
C21 H21 0.9300 . ?
C22 N12 1.473(3) . ?
C22 H22A 0.9600 . ?
C22 H22B 0.9600 . ?
C22 H22C 0.9600 . ?
C23 N13 1.328(4) . ?
C23 N12 1.337(4) . ?
C23 C25 1.481(4) . ?
C24 N13 1.462(3) . ?
C24 H24A 0.9598 . ?
C24 H24B 0.9600 . ?
C24 H24C 0.9600 . ?
C25 C26 1.384(4) . ?
C25 C30 1.393(4) . ?
C26 C27 1.375(4) . ?
C26 H26 0.9300 . ?
C27 C28 1.408(4) . ?
C27 H27 0.9300 . ?
C28 C29 1.350(4) . ?
C28 H28 0.9300 . ?
C29 C30 1.375(4) . ?
C29 H29 0.9300 . ?
C30 H30 0.9300 . ?
C31 H31A 0.9598 . ?
C31 H31B 0.9600 . ?
C31 H31C 0.9599 . ?
C32 C33 1.480(6) . ?
C32 H32A 0.9600 . ?
C32 H32B 0.9600 . ?
C32 H32C 0.9599 . ?
C33 N14 1.170(5) . ?
C34 C35 1.519(6) . ?
C34 H34A 0.9599 . ?
C34 H34B 0.9601 . ?
C34 H34C 0.9601 . ?
C35 N15 1.190(5) . ?
Fe1 N1 1.967(3) . ?
Fe1 N3 1.973(2) . ?
Fe1 N5 1.976(2) . ?
N1 N2 1.370(3) . ?
N3 N4 1.358(3) . ?
N5 N6 1.383(3) . ?
N9 Ru1 2.298(3) . ?
N10 Ru1 2.039(2) . ?
N11 Ru1 2.049(2) 2 ?
N12 Ru1 2.036(2) . ?
N13 Ru1 2.011(2) 2 ?
O1 H1A 0.8499 . ?
O1 H1C 0.8501 . ?
O2 H2D 0.8499 . ?
O2 H2A 0.8499 . ?
O3 H3A 0.8499 . ?
O3 H3B 0.8500 . ?
O4 H4D 0.8500 . ?
O4 H4B 0.8500 . ?
Ru1 N13 2.011(2) 2 ?
Ru1 N11 2.049(2) 2 ?
Ru1 Ru1 2.2951(6) 2 ?
